data_1540790
loop_
_publ_author_name
'Yelon, W.B.'
'Hadjipanayis, G.C.'

_publ_section_title
;
 Neutron diffraction studies of rare earth transition metal nitrides
;
_journal_name_full 'IEEE Transactions on Magnetics'
_journal_page_first 2316
_journal_page_last 2321
_journal_volume 28
_journal_year 1992
_chemical_formula_sum 'Fe19.44 Mo4.56 Nd2'
_space_group_IT_number 139
_symmetry_space_group_name_Hall '-I 4 2'
_symmetry_space_group_name_H-M 'I 4/m m m'
_cell_angle_alpha 90
_cell_angle_beta 90
_cell_angle_gamma 90
_cell_formula_units_Z 1
_cell_length_a 8.6155
_cell_length_b 8.6155
_cell_length_c 4.8188
_cell_volume 357.684
_citation_journal_id_ASTM IEMGAQ
_cod_data_source_file Yelon_IEMGAQ_1992_681.cif
_cod_data_source_block Fe19.44Mo4.56Nd2
_cod_original_cell_volume 357.6843
_cod_database_code 1540790

loop_
_symmetry_equiv_pos_as_xyz
x,y,z
-y,x,z
-x,-y,z
y,-x,z
x,-y,-z
y,x,-z
-x,y,-z
-y,-x,-z
-x,-y,-z
y,-x,-z
x,y,-z
-y,x,-z
-x,y,z
-y,-x,z
x,-y,z
y,x,z
x+1/2,y+1/2,z+1/2
-y+1/2,x+1/2,z+1/2
-x+1/2,-y+1/2,z+1/2
y+1/2,-x+1/2,z+1/2
x+1/2,-y+1/2,-z+1/2
y+1/2,x+1/2,-z+1/2
-x+1/2,y+1/2,-z+1/2
-y+1/2,-x+1/2,-z+1/2
-x+1/2,-y+1/2,-z+1/2
y+1/2,-x+1/2,-z+1/2
x+1/2,y+1/2,-z+1/2
-y+1/2,x+1/2,-z+1/2
-x+1/2,y+1/2,z+1/2
-y+1/2,-x+1/2,z+1/2
x+1/2,-y+1/2,z+1/2
y+1/2,x+1/2,z+1/2

loop_
_atom_site_label
_atom_site_type_symbol
_atom_site_fract_x
_atom_site_fract_y
_atom_site_fract_z
_atom_site_occupancy
_atom_site_U_iso_or_equiv
Mo1 Mo 0.359 0 0 0.57 0.0
Fe3 Fe 0.359 0 0 0.43 0.0
Nd1 Nd 0 0 0 1 0.0
Fe1 Fe 0.25 0.25 0.25 1 0.0
Fe2 Fe 0.2765 0.5 0 1 0.0
